data_1569333
loop_
_publ_author_name
'Sneddon, Dorian S.'
'Hoye, Thomas R.'

_publ_section_title
;
 The contrasting reactivity of <i>trans</i>- <i>vs. cis</i>-azobenzenes
 (ArN[double bond, length as m-dash]NAr) with benzynes.
;
_journal_issue 24
_journal_name_full 'Chemical science'
_journal_page_first 6730
_journal_page_last 6737
_journal_paper_doi 10.1039/d3sc02253f
_journal_volume 14
_journal_year 2023
_chemical_formula_moiety 'C41 H32 Cl2 N2 O6, C H2 Cl2'
_chemical_formula_sum 'C42 H34 Cl4 N2 O6'
_chemical_formula_weight 804.51
_space_group_crystal_system triclinic
_space_group_IT_number 2
_space_group_name_Hall '-P 1'
_space_group_name_H-M_alt 'P -1'
_atom_sites_solution_hydrogens mixed
_atom_sites_solution_primary direct
_audit_creation_method SHELXL-2019/1
_audit_update_record
;
2023-03-25 deposited with the CCDC.	2023-05-26 downloaded from the CCDC.
;
_cell_angle_alpha 88.001(2)
_cell_angle_beta 88.826(2)
_cell_angle_gamma 64.702(2)
_cell_formula_units_Z 2
_cell_length_a 11.5264(8)
_cell_length_b 12.3665(9)
_cell_length_c 14.7242(8)
_cell_measurement_reflns_used 9331
_cell_measurement_temperature 130(2)
_cell_measurement_theta_max 29.57
_cell_measurement_theta_min 2.26
_cell_volume 1896.3(2)
_computing_cell_refinement 'Bruker SAINT'
_computing_data_collection 'Bruker APEX4'
_computing_data_reduction 'Bruker SAINT'
_computing_molecular_graphics 'Bruker SHELXTL'
_computing_publication_material 'Bruker SHELXTL'
_computing_structure_refinement 'SHELXL-2019/1 (Sheldrick, 2019)'
_computing_structure_solution 'SHELXS-97 (Sheldrick 2008)'
_diffrn_ambient_temperature 130(2)
_diffrn_measured_fraction_theta_full 0.999
_diffrn_measured_fraction_theta_max 0.999
_diffrn_measurement_device_type 'Bruker Photon-III CPAD'
_diffrn_measurement_method '\f and \w scans'
_diffrn_radiation_type MoK\a
_diffrn_radiation_wavelength 0.71073
_diffrn_reflns_av_R_equivalents 0.0381
_diffrn_reflns_av_unetI/netI 0.0295
_diffrn_reflns_Laue_measured_fraction_full 0.999
_diffrn_reflns_Laue_measured_fraction_max 0.999
_diffrn_reflns_limit_h_max 16
_diffrn_reflns_limit_h_min -16
_diffrn_reflns_limit_k_max 17
_diffrn_reflns_limit_k_min -17
_diffrn_reflns_limit_l_max 20
_diffrn_reflns_limit_l_min -14
_diffrn_reflns_number 44925
_diffrn_reflns_point_group_measured_fraction_full 0.999
_diffrn_reflns_point_group_measured_fraction_max 0.999
_diffrn_reflns_theta_full 25.242
_diffrn_reflns_theta_max 29.599
_diffrn_reflns_theta_min 1.954
_diffrn_source micro
_exptl_absorpt_coefficient_mu 0.364
_exptl_absorpt_correction_T_max 0.7454
_exptl_absorpt_correction_T_min 0.7011
_exptl_absorpt_correction_type multi-scan
_exptl_absorpt_process_details 'SADABS, Krause, L. et al. J. Appl. Cryst. 48 (2015) 3-10'
_exptl_crystal_colour colorless
_exptl_crystal_density_diffrn 1.409
_exptl_crystal_density_method 'not measured'
_exptl_crystal_description block
_exptl_crystal_F_000 832
_exptl_crystal_recrystallization_method 'Vapour deposition'
_exptl_crystal_size_max 0.300
_exptl_crystal_size_mid 0.160
_exptl_crystal_size_min 0.160
_exptl_transmission_factor_max 0.7454
_exptl_transmission_factor_min 0.7011
_refine_diff_density_max 0.755
_refine_diff_density_min -0.711
_refine_diff_density_rms 0.058
_refine_ls_extinction_method none
_refine_ls_goodness_of_fit_ref 1.033
_refine_ls_hydrogen_treatment mixed
_refine_ls_matrix_type full
_refine_ls_number_parameters 494
_refine_ls_number_reflns 10652
_refine_ls_number_restraints 0
_refine_ls_restrained_S_all 1.033
_refine_ls_R_factor_all 0.0570
_refine_ls_R_factor_gt 0.0450
_refine_ls_shift/su_max 0.001
_refine_ls_shift/su_mean 0.000
_refine_ls_structure_factor_coef Fsqd
_refine_ls_weighting_details 'w=1/[\s^2^(Fo^2^)+(0.0518P)^2^+1.3286P] where P=(Fo^2^+2Fc^2^)/3'
_refine_ls_weighting_scheme calc
_refine_ls_wR_factor_gt 0.1141
_refine_ls_wR_factor_ref 0.1234
_reflns_Friedel_coverage 0.000
_reflns_number_gt 8797
_reflns_number_total 10652
_reflns_threshold_expression 'I > 2\s(I)'
_cod_data_source_file d3sc02253f2.cif
_cod_data_source_block 23015z_a
_cod_database_code 1569333
_shelx_shelxl_version_number 2019/1
_shelx_space_group_comment
; 
The symmetry employed for this shelxl refinement is uniquely defined 
by the following loop, which should always be used as a source of 
symmetry information in preference to the above space-group names. 
They are only intended as comments. 
;
_shelx_estimated_absorpt_t_min 0.899
_shelx_estimated_absorpt_t_max 0.944

loop_
_space_group_symop_operation_xyz
'x, y, z'
'-x, -y, -z'

loop_
_atom_site_label
_atom_site_type_symbol
_atom_site_fract_x
_atom_site_fract_y
_atom_site_fract_z
_atom_site_U_iso_or_equiv
_atom_site_adp_type
_atom_site_occupancy
_atom_site_site_symmetry_order
_atom_site_calc_flag
_atom_site_refinement_flags_posn
_atom_site_refinement_flags_adp
_atom_site_refinement_flags_occupancy
_atom_site_disorder_assembly
_atom_site_disorder_group
Cl1 Cl 0.16256(4) 0.48648(4) -0.05615(3) 0.02973(9) Uani 1 1 d . . . . .
Cl2 Cl 0.17508(5) 1.31526(4) 0.16445(3) 0.03990(12) Uani 1 1 d . . . . .
O1 O 0.46008(13) 0.92951(12) 0.38801(11) 0.0446(4) Uani 1 1 d . . . . .
O2 O 0.27622(11) 1.08274(10) 0.42707(9) 0.0305(3) Uani 1 1 d . . . . .
O3 O 0.15121(11) 0.97734(13) 0.59994(8) 0.0352(3) Uani 1 1 d . . . . .
O4 O 0.35262(11) 0.95506(11) 0.61347(8) 0.0296(3) Uani 1 1 d . . . . .
O5 O 1.12501(14) 0.31052(14) 0.64152(12) 0.0529(4) Uani 1 1 d . . . . .
O6 O 0.69214(12) 0.13671(10) 0.09570(8) 0.0303(3) Uani 1 1 d . . . . .
N1 N 0.09689(11) 0.81088(11) 0.23952(8) 0.0205(2) Uani 1 1 d . . . . .
N2 N 0.00954(12) 0.92959(11) 0.24627(9) 0.0218(2) Uani 1 1 d . . . . .
C1 C 0.21050(13) 0.75143(12) 0.28734(10) 0.0190(3) Uani 1 1 d . . . . .
C2 C 0.25276(13) 0.78588(13) 0.36423(10) 0.0198(3) Uani 1 1 d . . . . .
C3 C 0.18742(13) 0.89285(13) 0.42279(10) 0.0212(3) Uani 1 1 d . . . . .
H3A H 0.122492 0.883603 0.463357 0.025 Uiso 1 1 calc R U . . .
H3B H 0.145903 0.967477 0.385504 0.025 Uiso 1 1 calc R U . . .
C4 C 0.30142(13) 0.89176(13) 0.47758(10) 0.0199(3) Uani 1 1 d . . . . .
C5 C 0.40130(14) 0.75918(13) 0.48212(10) 0.0223(3) Uani 1 1 d . . . . .
H5A H 0.490023 0.752504 0.480965 0.027 Uiso 1 1 calc R U . . .
H5B H 0.389040 0.717302 0.537436 0.027 Uiso 1 1 calc R U . . .
C6 C 0.37273(13) 0.70999(13) 0.39738(10) 0.0199(3) Uani 1 1 d . . . . .
C7 C 0.45191(13) 0.60127(13) 0.35623(10) 0.0201(3) Uani 1 1 d . . . . .
C8 C 0.40778(13) 0.56628(12) 0.27929(10) 0.0193(3) Uani 1 1 d . . . . .
C9 C 0.28623(13) 0.64261(12) 0.24458(10) 0.0191(3) Uani 1 1 d . . . . .
C10 C 0.21371(13) 0.63817(13) 0.16591(10) 0.0200(3) Uani 1 1 d . . . . .
C11 C 0.23518(14) 0.55762(13) 0.09566(10) 0.0216(3) Uani 1 1 d . . . . .
H11 H 0.312710 0.486640 0.092180 0.026 Uiso 1 1 calc R U . . .
C12 C 0.13952(15) 0.58513(14) 0.03162(10) 0.0237(3) Uani 1 1 d . . . . .
C13 C 0.02474(15) 0.68911(14) 0.03317(11) 0.0257(3) Uani 1 1 d . . . . .
H13 H -0.038288 0.703710 -0.012028 0.031 Uiso 1 1 calc R U . . .
C14 C 0.00298(14) 0.77102(14) 0.10085(11) 0.0239(3) Uani 1 1 d . . . . .
H14 H -0.073942 0.842774 0.102740 0.029 Uiso 1 1 calc R U . . .
C15 C 0.09773(14) 0.74424(13) 0.16568(10) 0.0205(3) Uani 1 1 d . . . . .
C16 C 0.05307(14) 1.01811(13) 0.22585(10) 0.0217(3) Uani 1 1 d . . . . .
C17 C 0.17136(15) 0.99290(14) 0.18470(11) 0.0255(3) Uani 1 1 d . . . . .
H17 H 0.226688 0.913004 0.169734 0.031 Uiso 1 1 calc R U . . .
C18 C 0.20870(17) 1.08435(16) 0.16547(11) 0.0299(3) Uani 1 1 d . . . . .
H18 H 0.289421 1.067111 0.137427 0.036 Uiso 1 1 calc R U . . .
C19 C 0.12787(17) 1.20043(15) 0.18734(11) 0.0295(3) Uani 1 1 d . . . . .
C20 C 0.00991(17) 1.22737(15) 0.22693(12) 0.0311(3) Uani 1 1 d . . . . .
H20 H -0.045305 1.307720 0.240814 0.037 Uiso 1 1 calc R U . . .
C21 C -0.02799(16) 1.13661(14) 0.24648(11) 0.0272(3) Uani 1 1 d . . . . .
H21 H -0.109273 1.154907 0.273966 0.033 Uiso 1 1 calc R U . . .
C22 C 0.35848(15) 0.96709(14) 0.42562(10) 0.0235(3) Uani 1 1 d . . . . .
C23 C 0.31954(19) 1.16516(17) 0.38355(15) 0.0391(4) Uani 1 1 d . . . . .
H23A H 0.250460 1.246383 0.384825 0.059 Uiso 1 1 calc R U . . .
H23B H 0.343365 1.142706 0.320370 0.059 Uiso 1 1 calc R U . . .
H23C H 0.394265 1.162467 0.415859 0.059 Uiso 1 1 calc R U . . .
C24 C 0.25849(14) 0.94570(13) 0.57023(10) 0.0223(3) Uani 1 1 d . . . . .
C25 C 0.31871(17) 1.01847(16) 0.69817(11) 0.0303(3) Uani 1 1 d . . . . .
H25A H 0.394236 1.024465 0.722398 0.045 Uiso 1 1 calc R U . . .
H25B H 0.288488 0.974783 0.742184 0.045 Uiso 1 1 calc R U . . .
H25C H 0.250512 1.098953 0.687077 0.045 Uiso 1 1 calc R U . . .
C26 C 0.57512(14) 0.53190(13) 0.39590(10) 0.0215(3) Uani 1 1 d . . . . .
C27 C 0.67512(14) 0.48595(13) 0.43608(10) 0.0229(3) Uani 1 1 d . . . . .
C28 C 0.79068(14) 0.43974(13) 0.48826(10) 0.0221(3) Uani 1 1 d . . . . .
C29 C 0.89568(16) 0.33222(15) 0.46922(12) 0.0295(3) Uani 1 1 d . . . . .
H29 H 0.892198 0.286419 0.419743 0.035 Uiso 1 1 calc R U . . .
C30 C 1.00536(16) 0.29185(16) 0.52236(14) 0.0363(4) Uani 1 1 d . . . . .
H30 H 1.075992 0.218076 0.509424 0.044 Uiso 1 1 calc R U . . .
C31 C 1.01236(16) 0.35822(16) 0.59380(13) 0.0331(4) Uani 1 1 d . . . . .
C32 C 0.90958(18) 0.46475(17) 0.61429(13) 0.0355(4) Uani 1 1 d . . . . .
H32 H 0.913941 0.510395 0.663594 0.043 Uiso 1 1 calc R U . . .
C33 C 0.79995(17) 0.50390(15) 0.56164(12) 0.0311(3) Uani 1 1 d . . . . .
H33 H 0.728901 0.576730 0.576020 0.037 Uiso 1 1 calc R U . . .
C34 C 1.1394(3) 0.3785(2) 0.71351(18) 0.0583(7) Uani 1 1 d . . . . .
H34A H 1.224752 0.335541 0.740390 0.087 Uiso 1 1 calc R U . . .
H34B H 1.073690 0.389697 0.760137 0.087 Uiso 1 1 calc R U . . .
H34C H 1.129793 0.456671 0.689328 0.087 Uiso 1 1 calc R U . . .
C35 C 0.48779(13) 0.45185(12) 0.23427(10) 0.0200(3) Uani 1 1 d . . . . .
C36 C 0.44873(15) 0.35942(13) 0.23366(11) 0.0241(3) Uani 1 1 d . . . . .
H36 H 0.372970 0.367939 0.265578 0.029 Uiso 1 1 calc R U . . .
C37 C 0.51852(16) 0.25552(14) 0.18731(11) 0.0263(3) Uani 1 1 d . . . . .
H37 H 0.490292 0.193720 0.187264 0.032 Uiso 1 1 calc R U . . .
C38 C 0.63013(15) 0.24184(13) 0.14078(10) 0.0235(3) Uani 1 1 d . . . . .
C39 C 0.67196(15) 0.33160(14) 0.14198(11) 0.0262(3) Uani 1 1 d . . . . .
H39 H 0.748527 0.322337 0.110868 0.031 Uiso 1 1 calc R U . . .
C40 C 0.60094(15) 0.43545(14) 0.18911(11) 0.0254(3) Uani 1 1 d . . . . .
H40 H 0.630460 0.496298 0.190399 0.031 Uiso 1 1 calc R U . . .
C41 C 0.79865(18) 0.12526(16) 0.03987(12) 0.0333(4) Uani 1 1 d . . . . .
H41A H 0.829910 0.049871 0.007675 0.050 Uiso 1 1 calc R U . . .
H41B H 0.867346 0.125603 0.077818 0.050 Uiso 1 1 calc R U . . .
H41C H 0.772108 0.192391 -0.004357 0.050 Uiso 1 1 calc R U . . .
H2 H -0.041(2) 0.939(2) 0.2925(18) 0.050 Uiso 1 1 d . U . . .
Cl3 Cl 0.36504(6) 0.09736(6) 0.92629(4) 0.05258(14) Uani 1 1 d . . . . .
Cl4 Cl 0.49810(7) 0.23719(7) 0.85942(7) 0.0915(3) Uani 1 1 d . . . . .
C42 C 0.4371(2) 0.19172(18) 0.95533(16) 0.0449(5) Uani 1 1 d . . . . .
H42A H 0.372783 0.263039 0.985515 0.054 Uiso 1 1 calc R U . . .
H42B H 0.507512 0.148702 0.998810 0.054 Uiso 1 1 calc R U . . .

loop_
_atom_site_aniso_label
_atom_site_aniso_U_11
_atom_site_aniso_U_22
_atom_site_aniso_U_33
_atom_site_aniso_U_23
_atom_site_aniso_U_13
_atom_site_aniso_U_12
Cl1 0.0365(2) 0.02845(19) 0.02711(19) -0.00503(14) -0.00519(15) -0.01609(16)
Cl2 0.0524(3) 0.0377(2) 0.0417(2) 0.00950(18) -0.0137(2) -0.0309(2)
O1 0.0349(7) 0.0327(7) 0.0654(10) -0.0056(6) 0.0212(7) -0.0144(6)
O2 0.0272(6) 0.0210(5) 0.0411(7) 0.0024(5) -0.0003(5) -0.0083(5)
O3 0.0253(6) 0.0500(8) 0.0304(6) -0.0147(6) 0.0053(5) -0.0155(5)
O4 0.0252(5) 0.0406(7) 0.0236(5) -0.0101(5) -0.0009(4) -0.0139(5)
O5 0.0364(7) 0.0453(8) 0.0717(11) 0.0118(8) -0.0309(7) -0.0119(6)
O6 0.0360(6) 0.0208(5) 0.0337(6) -0.0078(5) 0.0067(5) -0.0115(5)
N1 0.0181(5) 0.0176(5) 0.0234(6) -0.0024(5) -0.0045(4) -0.0049(4)
N2 0.0178(5) 0.0185(6) 0.0263(6) -0.0026(5) 0.0001(5) -0.0049(5)
C1 0.0166(6) 0.0181(6) 0.0222(6) 0.0007(5) -0.0024(5) -0.0073(5)
C2 0.0184(6) 0.0186(6) 0.0217(7) -0.0007(5) -0.0016(5) -0.0070(5)
C3 0.0181(6) 0.0204(6) 0.0229(7) -0.0034(5) -0.0028(5) -0.0056(5)
C4 0.0178(6) 0.0195(6) 0.0210(6) -0.0033(5) -0.0016(5) -0.0062(5)
C5 0.0211(6) 0.0197(7) 0.0236(7) -0.0028(5) -0.0041(5) -0.0060(5)
C6 0.0197(6) 0.0179(6) 0.0220(7) -0.0001(5) -0.0026(5) -0.0078(5)
C7 0.0185(6) 0.0179(6) 0.0233(7) 0.0007(5) -0.0027(5) -0.0072(5)
C8 0.0184(6) 0.0161(6) 0.0233(7) -0.0010(5) -0.0007(5) -0.0072(5)
C9 0.0187(6) 0.0174(6) 0.0221(6) -0.0006(5) -0.0018(5) -0.0085(5)
C10 0.0196(6) 0.0186(6) 0.0229(7) 0.0002(5) -0.0020(5) -0.0092(5)
C11 0.0236(7) 0.0185(6) 0.0236(7) -0.0003(5) -0.0024(5) -0.0100(5)
C12 0.0300(7) 0.0238(7) 0.0223(7) -0.0022(5) -0.0021(6) -0.0160(6)
C13 0.0272(7) 0.0273(7) 0.0260(7) 0.0020(6) -0.0083(6) -0.0149(6)
C14 0.0213(7) 0.0221(7) 0.0282(7) 0.0011(6) -0.0054(6) -0.0091(6)
C15 0.0209(6) 0.0194(6) 0.0233(7) -0.0008(5) -0.0017(5) -0.0106(5)
C16 0.0218(6) 0.0208(7) 0.0210(7) -0.0001(5) -0.0045(5) -0.0076(5)
C17 0.0250(7) 0.0256(7) 0.0242(7) -0.0011(6) 0.0002(6) -0.0092(6)
C18 0.0308(8) 0.0330(8) 0.0280(8) 0.0015(6) -0.0007(6) -0.0159(7)
C19 0.0384(9) 0.0286(8) 0.0275(8) 0.0058(6) -0.0094(7) -0.0202(7)
C20 0.0365(9) 0.0219(7) 0.0324(8) -0.0011(6) -0.0058(7) -0.0098(7)
C21 0.0259(7) 0.0228(7) 0.0298(8) -0.0013(6) -0.0014(6) -0.0072(6)
C22 0.0234(7) 0.0224(7) 0.0244(7) -0.0033(6) -0.0015(5) -0.0093(6)
C23 0.0365(9) 0.0282(9) 0.0568(12) 0.0102(8) -0.0086(8) -0.0183(7)
C24 0.0226(7) 0.0203(7) 0.0222(7) -0.0010(5) -0.0019(5) -0.0074(5)
C25 0.0326(8) 0.0371(9) 0.0220(7) -0.0073(6) -0.0011(6) -0.0153(7)
C26 0.0218(6) 0.0181(6) 0.0236(7) -0.0019(5) -0.0007(5) -0.0074(5)
C27 0.0221(7) 0.0190(6) 0.0255(7) -0.0009(5) -0.0013(5) -0.0068(5)
C28 0.0194(6) 0.0194(6) 0.0254(7) 0.0021(5) -0.0028(5) -0.0062(5)
C29 0.0252(7) 0.0230(7) 0.0347(9) -0.0040(6) -0.0009(6) -0.0047(6)
C30 0.0225(7) 0.0264(8) 0.0497(11) 0.0010(7) -0.0020(7) -0.0005(6)
C31 0.0254(8) 0.0324(9) 0.0415(10) 0.0110(7) -0.0125(7) -0.0126(7)
C32 0.0386(9) 0.0317(9) 0.0374(9) -0.0002(7) -0.0132(7) -0.0155(7)
C33 0.0292(8) 0.0247(8) 0.0342(9) -0.0029(6) -0.0074(7) -0.0061(6)
C34 0.0580(14) 0.0612(15) 0.0663(15) 0.0196(12) -0.0389(12) -0.0355(12)
C35 0.0195(6) 0.0165(6) 0.0226(7) 0.0001(5) -0.0034(5) -0.0061(5)
C36 0.0232(7) 0.0209(7) 0.0295(8) -0.0017(6) 0.0013(6) -0.0105(6)
C37 0.0295(8) 0.0199(7) 0.0319(8) -0.0018(6) 0.0002(6) -0.0127(6)
C38 0.0260(7) 0.0187(7) 0.0237(7) -0.0024(5) -0.0012(6) -0.0074(6)
C39 0.0239(7) 0.0231(7) 0.0312(8) -0.0038(6) 0.0043(6) -0.0095(6)
C40 0.0249(7) 0.0211(7) 0.0325(8) -0.0026(6) 0.0014(6) -0.0119(6)
C41 0.0353(9) 0.0307(8) 0.0293(8) -0.0077(7) 0.0042(7) -0.0093(7)
Cl3 0.0542(3) 0.0629(4) 0.0510(3) 0.0060(3) -0.0154(2) -0.0347(3)
Cl4 0.0467(3) 0.0595(4) 0.1448(8) 0.0465(5) 0.0288(4) -0.0052(3)
C42 0.0421(11) 0.0308(9) 0.0594(13) -0.0016(9) -0.0048(9) -0.0132(8)

loop_
_atom_type_symbol
_atom_type_description
_atom_type_scat_dispersion_real
_atom_type_scat_dispersion_imag
_atom_type_scat_source
C C 0.0033 0.0016 'International Tables Vol C Tables 4.2.6.8 and 6.1.1.4'
H H 0.0000 0.0000 'International Tables Vol C Tables 4.2.6.8 and 6.1.1.4'
Cl Cl 0.1484 0.1585 'International Tables Vol C Tables 4.2.6.8 and 6.1.1.4'
N N 0.0061 0.0033 'International Tables Vol C Tables 4.2.6.8 and 6.1.1.4'
O O 0.0106 0.0060 'International Tables Vol C Tables 4.2.6.8 and 6.1.1.4'

loop_
_geom_angle_atom_site_label_1
_geom_angle_atom_site_label_2
_geom_angle_atom_site_label_3
_geom_angle
_geom_angle_site_symmetry_1
_geom_angle_site_symmetry_3
_geom_angle_publ_flag
C22 O2 C23 116.00(14) . . ?
C24 O4 C25 116.37(12) . . ?
C31 O5 C34 117.93(17) . . ?
C38 O6 C41 117.23(13) . . ?
C15 N1 N2 121.51(12) . . ?
C15 N1 C1 109.20(12) . . ?
N2 N1 C1 127.35(12) . . ?
N1 N2 C16 117.85(12) . . ?
N1 N2 H2 111.2(17) . . ?
C16 N2 H2 118.3(17) . . ?
N1 C1 C2 129.39(13) . . ?
N1 C1 C9 109.02(12) . . ?
C2 C1 C9 121.58(13) . . ?
C6 C2 C1 117.52(13) . . ?
C6 C2 C3 111.61(12) . . ?
C1 C2 C3 130.82(13) . . ?
C2 C3 C4 101.95(11) . . ?
C2 C3 H3A 111.4 . . ?
C4 C3 H3A 111.4 . . ?
C2 C3 H3B 111.4 . . ?
C4 C3 H3B 111.4 . . ?
H3A C3 H3B 109.2 . . ?
C24 C4 C22 107.67(12) . . ?
C24 C4 C5 113.62(12) . . ?
C22 C4 C5 109.60(12) . . ?
C24 C4 C3 111.57(12) . . ?
C22 C4 C3 108.96(12) . . ?
C5 C4 C3 105.35(11) . . ?
C6 C5 C4 102.51(11) . . ?
C6 C5 H5A 111.3 . . ?
C4 C5 H5A 111.3 . . ?
C6 C5 H5B 111.3 . . ?
C4 C5 H5B 111.3 . . ?
H5A C5 H5B 109.2 . . ?
C2 C6 C7 122.71(13) . . ?
C2 C6 C5 110.42(12) . . ?
C7 C6 C5 126.85(13) . . ?
C8 C7 C6 119.43(13) . . ?
C8 C7 C26 123.22(13) . . ?
C6 C7 C26 117.35(13) . . ?
C7 C8 C9 118.55(13) . . ?
C7 C8 C35 121.15(12) . . ?
C9 C8 C35 120.29(13) . . ?
C8 C9 C1 120.20(13) . . ?
C8 C9 C10 133.46(13) . . ?
C1 C9 C10 106.31(12) . . ?
C11 C10 C15 118.33(13) . . ?
C11 C10 C9 135.05(13) . . ?
C15 C10 C9 106.61(12) . . ?
C12 C11 C10 117.79(14) . . ?
C12 C11 H11 121.1 . . ?
C10 C11 H11 121.1 . . ?
C11 C12 C13 123.20(14) . . ?
C11 C12 Cl1 119.00(12) . . ?
C13 C12 Cl1 117.80(12) . . ?
C14 C13 C12 119.85(14) . . ?
C14 C13 H13 120.1 . . ?
C12 C13 H13 120.1 . . ?
C15 C14 C13 117.52(14) . . ?
C15 C14 H14 121.2 . . ?
C13 C14 H14 121.2 . . ?
N1 C15 C14 127.88(14) . . ?
N1 C15 C10 108.84(12) . . ?
C14 C15 C10 123.27(14) . . ?
C17 C16 C21 119.17(14) . . ?
C17 C16 N2 122.80(13) . . ?
C21 C16 N2 118.02(14) . . ?
C18 C17 C16 120.18(15) . . ?
C18 C17 H17 119.9 . . ?
C16 C17 H17 119.9 . . ?
C19 C18 C17 119.70(16) . . ?
C19 C18 H18 120.2 . . ?
C17 C18 H18 120.2 . . ?
C20 C19 C18 120.99(15) . . ?
C20 C19 Cl2 119.16(13) . . ?
C18 C19 Cl2 119.85(14) . . ?
C19 C20 C21 119.67(15) . . ?
C19 C20 H20 120.2 . . ?
C21 C20 H20 120.2 . . ?
C20 C21 C16 120.29(15) . . ?
C20 C21 H21 119.9 . . ?
C16 C21 H21 119.9 . . ?
O1 C22 O2 124.38(15) . . ?
O1 C22 C4 125.76(14) . . ?
O2 C22 C4 109.85(13) . . ?
O2 C23 H23A 109.5 . . ?
O2 C23 H23B 109.5 . . ?
H23A C23 H23B 109.5 . . ?
O2 C23 H23C 109.5 . . ?
H23A C23 H23C 109.5 . . ?
H23B C23 H23C 109.5 . . ?
O3 C24 O4 124.27(14) . . ?
O3 C24 C4 124.08(14) . . ?
O4 C24 C4 111.64(12) . . ?
O4 C25 H25A 109.5 . . ?
O4 C25 H25B 109.5 . . ?
H25A C25 H25B 109.5 . . ?
O4 C25 H25C 109.5 . . ?
H25A C25 H25C 109.5 . . ?
H25B C25 H25C 109.5 . . ?
C27 C26 C7 171.65(16) . . ?
C26 C27 C28 175.36(16) . . ?
C33 C28 C29 117.89(14) . . ?
C33 C28 C27 119.22(14) . . ?
C29 C28 C27 122.89(14) . . ?
C30 C29 C28 120.28(16) . . ?
C30 C29 H29 119.9 . . ?
C28 C29 H29 119.9 . . ?
C31 C30 C29 120.49(16) . . ?
C31 C30 H30 119.8 . . ?
C29 C30 H30 119.8 . . ?
O5 C31 C30 115.74(17) . . ?
O5 C31 C32 123.88(18) . . ?
C30 C31 C32 120.37(16) . . ?
C31 C32 C33 118.86(17) . . ?
C31 C32 H32 120.6 . . ?
C33 C32 H32 120.6 . . ?
C32 C33 C28 122.10(16) . . ?
C32 C33 H33 119.0 . . ?
C28 C33 H33 119.0 . . ?
O5 C34 H34A 109.5 . . ?
O5 C34 H34B 109.5 . . ?
H34A C34 H34B 109.5 . . ?
O5 C34 H34C 109.5 . . ?
H34A C34 H34C 109.5 . . ?
H34B C34 H34C 109.5 . . ?
C40 C35 C36 118.12(13) . . ?
C40 C35 C8 121.10(13) . . ?
C36 C35 C8 120.74(13) . . ?
C37 C36 C35 121.15(14) . . ?
C37 C36 H36 119.4 . . ?
C35 C36 H36 119.4 . . ?
C36 C37 C38 119.87(14) . . ?
C36 C37 H37 120.1 . . ?
C38 C37 H37 120.1 . . ?
O6 C38 C39 124.22(14) . . ?
O6 C38 C37 115.88(13) . . ?
C39 C38 C37 119.90(14) . . ?
C38 C39 C40 119.57(14) . . ?
C38 C39 H39 120.2 . . ?
C40 C39 H39 120.2 . . ?
C35 C40 C39 121.36(14) . . ?
C35 C40 H40 119.3 . . ?
C39 C40 H40 119.3 . . ?
O6 C41 H41A 109.5 . . ?
O6 C41 H41B 109.5 . . ?
H41A C41 H41B 109.5 . . ?
O6 C41 H41C 109.5 . . ?
H41A C41 H41C 109.5 . . ?
H41B C41 H41C 109.5 . . ?
Cl4 C42 Cl3 111.32(13) . . ?
Cl4 C42 H42A 109.4 . . ?
Cl3 C42 H42A 109.4 . . ?
Cl4 C42 H42B 109.4 . . ?
Cl3 C42 H42B 109.4 . . ?
H42A C42 H42B 108.0 . . ?

loop_
_geom_bond_atom_site_label_1
_geom_bond_atom_site_label_2
_geom_bond_distance
_geom_bond_site_symmetry_2
_geom_bond_publ_flag
Cl1 C12 1.7460(15) . ?
Cl2 C19 1.7452(17) . ?
O1 C22 1.192(2) . ?
O2 C22 1.3369(19) . ?
O2 C23 1.441(2) . ?
O3 C24 1.2040(19) . ?
O4 C24 1.3179(18) . ?
O4 C25 1.4523(19) . ?
O5 C31 1.372(2) . ?
O5 C34 1.430(3) . ?
O6 C38 1.3741(18) . ?
O6 C41 1.422(2) . ?
N1 C15 1.3845(18) . ?
N1 N2 1.3862(17) . ?
N1 C1 1.3892(18) . ?
N2 C16 1.4074(19) . ?
N2 H2 0.86(3) . ?
C1 C2 1.391(2) . ?
C1 C9 1.4149(19) . ?
C2 C6 1.3848(19) . ?
C2 C3 1.504(2) . ?
C3 C4 1.551(2) . ?
C3 H3A 0.9900 . ?
C3 H3B 0.9900 . ?
C4 C24 1.518(2) . ?
C4 C22 1.529(2) . ?
C4 C5 1.549(2) . ?
C5 C6 1.509(2) . ?
C5 H5A 0.9900 . ?
C5 H5B 0.9900 . ?
C6 C7 1.412(2) . ?
C7 C8 1.405(2) . ?
C7 C26 1.432(2) . ?
C8 C9 1.4073(19) . ?
C8 C35 1.4892(19) . ?
C9 C10 1.458(2) . ?
C10 C11 1.405(2) . ?
C10 C15 1.417(2) . ?
C11 C12 1.386(2) . ?
C11 H11 0.9500 . ?
C12 C13 1.397(2) . ?
C13 C14 1.388(2) . ?
C13 H13 0.9500 . ?
C14 C15 1.387(2) . ?
C14 H14 0.9500 . ?
C16 C17 1.393(2) . ?
C16 C21 1.401(2) . ?
C17 C18 1.390(2) . ?
C17 H17 0.9500 . ?
C18 C19 1.382(2) . ?
C18 H18 0.9500 . ?
C19 C20 1.376(3) . ?
C20 C21 1.387(2) . ?
C20 H20 0.9500 . ?
C21 H21 0.9500 . ?
C23 H23A 0.9800 . ?
C23 H23B 0.9800 . ?
C23 H23C 0.9800 . ?
C25 H25A 0.9800 . ?
C25 H25B 0.9800 . ?
C25 H25C 0.9800 . ?
C26 C27 1.203(2) . ?
C27 C28 1.432(2) . ?
C28 C33 1.395(2) . ?
C28 C29 1.396(2) . ?
C29 C30 1.391(2) . ?
C29 H29 0.9500 . ?
C30 C31 1.381(3) . ?
C30 H30 0.9500 . ?
C31 C32 1.382(3) . ?
C32 C33 1.387(2) . ?
C32 H32 0.9500 . ?
C33 H33 0.9500 . ?
C34 H34A 0.9800 . ?
C34 H34B 0.9800 . ?
C34 H34C 0.9800 . ?
C35 C40 1.390(2) . ?
C35 C36 1.396(2) . ?
C36 C37 1.385(2) . ?
C36 H36 0.9500 . ?
C37 C38 1.392(2) . ?
C37 H37 0.9500 . ?
C38 C39 1.387(2) . ?
C39 C40 1.393(2) . ?
C39 H39 0.9500 . ?
C40 H40 0.9500 . ?
C41 H41A 0.9800 . ?
C41 H41B 0.9800 . ?
C41 H41C 0.9800 . ?
Cl3 C42 1.764(2) . ?
Cl4 C42 1.745(2) . ?
C42 H42A 0.9900 . ?
C42 H42B 0.9900 . ?

loop_
_geom_hbond_atom_site_label_D
_geom_hbond_atom_site_label_H
_geom_hbond_atom_site_label_A
_geom_hbond_distance_DH
_geom_hbond_distance_HA
_geom_hbond_distance_DA
_geom_hbond_angle_DHA
_geom_hbond_site_symmetry_A
_geom_hbond_publ_flag
N2 H2 O3 0.86(3) 2.02(3) 2.8413(18) 157(2) 2_576 yes

loop_
_geom_torsion_atom_site_label_1
_geom_torsion_atom_site_label_2
_geom_torsion_atom_site_label_3
_geom_torsion_atom_site_label_4
_geom_torsion
_geom_torsion_site_symmetry_1
_geom_torsion_site_symmetry_2
_geom_torsion_site_symmetry_3
_geom_torsion_site_symmetry_4
_geom_torsion_publ_flag
C15 N1 N2 C16 -102.22(16) . . . . ?
C1 N1 N2 C16 60.2(2) . . . . ?
C15 N1 C1 C2 178.21(15) . . . . ?
N2 N1 C1 C2 14.1(2) . . . . ?
C15 N1 C1 C9 -0.99(16) . . . . ?
N2 N1 C1 C9 -165.14(13) . . . . ?
N1 C1 C2 C6 -178.62(14) . . . . ?
C9 C1 C2 C6 0.5(2) . . . . ?
N1 C1 C2 C3 4.1(3) . . . . ?
C9 C1 C2 C3 -176.79(14) . . . . ?
C6 C2 C3 C4 17.63(16) . . . . ?
C1 C2 C3 C4 -164.96(15) . . . . ?
C2 C3 C4 C24 -150.97(12) . . . . ?
C2 C3 C4 C22 90.29(13) . . . . ?
C2 C3 C4 C5 -27.24(14) . . . . ?
C24 C4 C5 C6 149.54(12) . . . . ?
C22 C4 C5 C6 -89.98(13) . . . . ?
C3 C4 C5 C6 27.12(15) . . . . ?
C1 C2 C6 C7 0.2(2) . . . . ?
C3 C2 C6 C7 177.99(13) . . . . ?
C1 C2 C6 C5 -178.30(13) . . . . ?
C3 C2 C6 C5 -0.52(17) . . . . ?
C4 C5 C6 C2 -16.89(16) . . . . ?
C4 C5 C6 C7 164.68(14) . . . . ?
C2 C6 C7 C8 -1.1(2) . . . . ?
C5 C6 C7 C8 177.16(14) . . . . ?
C2 C6 C7 C26 178.70(14) . . . . ?
C5 C6 C7 C26 -3.1(2) . . . . ?
C6 C7 C8 C9 1.2(2) . . . . ?
C26 C7 C8 C9 -178.53(13) . . . . ?
C6 C7 C8 C35 -179.50(13) . . . . ?
C26 C7 C8 C35 0.7(2) . . . . ?
C7 C8 C9 C1 -0.6(2) . . . . ?
C35 C8 C9 C1 -179.85(13) . . . . ?
C7 C8 C9 C10 176.99(15) . . . . ?
C35 C8 C9 C10 -2.3(2) . . . . ?
N1 C1 C9 C8 178.97(13) . . . . ?
C2 C1 C9 C8 -0.3(2) . . . . ?
N1 C1 C9 C10 0.81(16) . . . . ?
C2 C1 C9 C10 -178.46(13) . . . . ?
C8 C9 C10 C11 0.6(3) . . . . ?
C1 C9 C10 C11 178.45(16) . . . . ?
C8 C9 C10 C15 -178.15(15) . . . . ?
C1 C9 C10 C15 -0.33(16) . . . . ?
C15 C10 C11 C12 -1.9(2) . . . . ?
C9 C10 C11 C12 179.42(15) . . . . ?
C10 C11 C12 C13 0.9(2) . . . . ?
C10 C11 C12 Cl1 -179.56(11) . . . . ?
C11 C12 C13 C14 0.5(2) . . . . ?
Cl1 C12 C13 C14 -179.05(12) . . . . ?
C12 C13 C14 C15 -0.8(2) . . . . ?
N2 N1 C15 C14 -15.0(2) . . . . ?
C1 N1 C15 C14 179.75(15) . . . . ?
N2 N1 C15 C10 166.02(13) . . . . ?
C1 N1 C15 C10 0.77(16) . . . . ?
C13 C14 C15 N1 -179.14(14) . . . . ?
C13 C14 C15 C10 -0.3(2) . . . . ?
C11 C10 C15 N1 -179.28(13) . . . . ?
C9 C10 C15 N1 -0.26(16) . . . . ?
C11 C10 C15 C14 1.7(2) . . . . ?
C9 C10 C15 C14 -179.30(14) . . . . ?
N1 N2 C16 C17 11.4(2) . . . . ?
N1 N2 C16 C21 -169.88(13) . . . . ?
C21 C16 C17 C18 0.8(2) . . . . ?
N2 C16 C17 C18 179.45(14) . . . . ?
C16 C17 C18 C19 0.0(2) . . . . ?
C17 C18 C19 C20 -0.8(3) . . . . ?
C17 C18 C19 Cl2 179.31(13) . . . . ?
C18 C19 C20 C21 0.9(3) . . . . ?
Cl2 C19 C20 C21 -179.21(13) . . . . ?
C19 C20 C21 C16 -0.2(2) . . . . ?
C17 C16 C21 C20 -0.7(2) . . . . ?
N2 C16 C21 C20 -179.41(15) . . . . ?
C23 O2 C22 O1 -3.3(2) . . . . ?
C23 O2 C22 C4 177.66(14) . . . . ?
C24 C4 C22 O1 129.44(18) . . . . ?
C5 C4 C22 O1 5.4(2) . . . . ?
C3 C4 C22 O1 -109.40(18) . . . . ?
C24 C4 C22 O2 -51.57(16) . . . . ?
C5 C4 C22 O2 -175.61(12) . . . . ?
C3 C4 C22 O2 69.59(15) . . . . ?
C25 O4 C24 O3 -6.2(2) . . . . ?
C25 O4 C24 C4 172.94(13) . . . . ?
C22 C4 C24 O3 124.52(17) . . . . ?
C5 C4 C24 O3 -113.91(17) . . . . ?
C3 C4 C24 O3 5.0(2) . . . . ?
C22 C4 C24 O4 -54.62(16) . . . . ?
C5 C4 C24 O4 66.95(17) . . . . ?
C3 C4 C24 O4 -174.13(13) . . . . ?
C33 C28 C29 C30 -0.1(3) . . . . ?
C27 C28 C29 C30 -179.97(16) . . . . ?
C28 C29 C30 C31 -0.8(3) . . . . ?
C34 O5 C31 C30 177.14(19) . . . . ?
C34 O5 C31 C32 -3.6(3) . . . . ?
C29 C30 C31 O5 -179.72(17) . . . . ?
C29 C30 C31 C32 1.0(3) . . . . ?
O5 C31 C32 C33 -179.52(18) . . . . ?
C30 C31 C32 C33 -0.3(3) . . . . ?
C31 C32 C33 C28 -0.6(3) . . . . ?
C29 C28 C33 C32 0.8(3) . . . . ?
C27 C28 C33 C32 -179.32(17) . . . . ?
C7 C8 C35 C40 -67.5(2) . . . . ?
C9 C8 C35 C40 111.69(17) . . . . ?
C7 C8 C35 C36 114.67(16) . . . . ?
C9 C8 C35 C36 -66.09(19) . . . . ?
C40 C35 C36 C37 -1.8(2) . . . . ?
C8 C35 C36 C37 176.07(14) . . . . ?
C35 C36 C37 C38 0.4(2) . . . . ?
C41 O6 C38 C39 -6.4(2) . . . . ?
C41 O6 C38 C37 173.61(15) . . . . ?
C36 C37 C38 O6 -179.12(14) . . . . ?
C36 C37 C38 C39 0.8(2) . . . . ?
O6 C38 C39 C40 179.30(15) . . . . ?
C37 C38 C39 C40 -0.7(2) . . . . ?
C36 C35 C40 C39 2.0(2) . . . . ?
C8 C35 C40 C39 -175.87(15) . . . . ?
C38 C39 C40 C35 -0.8(2) . . . . ?
